data_1519896
loop_
_publ_author_name
'Huth, Susanne L.'
'Threlfall, Terry L.'
'Hursthouse, Michael B.'

_publ_section_title
;
 N,N'-bis(3-Methylphenyl)urea
;
_journal_name_full 'Crystal Structure Report Archive'
_journal_page_first 688
_journal_year 2008
_chemical_formula_sum 'C15 H16 N2 O'
_chemical_formula_weight 240.30
_space_group_IT_number 18
_symmetry_cell_setting orthorhombic
_symmetry_space_group_name_Hall 'P 2 2ab'
_symmetry_space_group_name_H-M 'P 21 21 2'
_atom_sites_solution_hydrogens geom
_atom_sites_solution_primary direct
_atom_sites_solution_secondary difmap
_cell_angle_alpha 90.00
_cell_angle_beta 90.00
_cell_angle_gamma 90.00
_cell_formula_units_Z 2
_cell_length_a 9.5899(10)
_cell_length_b 14.5337(14)
_cell_length_c 4.6028(3)
_cell_measurement_reflns_used 9676
_cell_measurement_temperature 120(2)
_cell_measurement_theta_max 27.48
_cell_measurement_theta_min 2.91
_cell_volume 641.52(10)
_computing_cell_refinement 'DENZO (Otwinowski & Minor, 1997) & COLLECT (Hooft, R.W.W., 1998)'
_computing_data_collection 'COLLECT (Hooft, R.W.W., 1998)'
_computing_data_reduction 'DENZO (Otwinowski & Minor, 1997) & COLLECT (Hooft, R.W.W., 1998)'
_computing_structure_refinement 'SHELXL-97 (Sheldrick, 1997)'
_computing_structure_solution 'SHELXS-97 (Sheldrick, 1997)'
_diffrn_ambient_temperature 120(2)
_diffrn_detector_area_resol_mean 9.091
_diffrn_measured_fraction_theta_full 0.997
_diffrn_measured_fraction_theta_max 0.997
_diffrn_measurement_device_type 'Bruker-Nonius Roper CCD camera on \k-goniostat'
_diffrn_measurement_method '\f & \w scans'
_diffrn_radiation_monochromator graphite
_diffrn_radiation_source 'Bruker-Nonius FR591 rotating anode'
_diffrn_radiation_type MoK\a
_diffrn_radiation_wavelength 0.71073
_diffrn_reflns_av_R_equivalents 0.0537
_diffrn_reflns_av_sigmaI/netI 0.0532
_diffrn_reflns_limit_h_max 12
_diffrn_reflns_limit_h_min -12
_diffrn_reflns_limit_k_max 16
_diffrn_reflns_limit_k_min -18
_diffrn_reflns_limit_l_max 5
_diffrn_reflns_limit_l_min -5
_diffrn_reflns_number 6246
_diffrn_reflns_theta_full 27.49
_diffrn_reflns_theta_max 27.49
_diffrn_reflns_theta_min 3.52
_exptl_absorpt_coefficient_mu 0.079
_exptl_absorpt_correction_T_max 0.9953
_exptl_absorpt_correction_T_min 0.9797
_exptl_absorpt_correction_type multi-scan
_exptl_absorpt_process_details 'SADABS 2007/2 (Sheldrick, G.M., 2007)'
_exptl_crystal_colour colourless
_exptl_crystal_density_diffrn 1.244
_exptl_crystal_density_method 'not measured'
_exptl_crystal_description 'cut needle'
_exptl_crystal_F_000 256
_exptl_crystal_size_max 0.26
_exptl_crystal_size_mid 0.06
_exptl_crystal_size_min 0.06
_refine_diff_density_max 0.190
_refine_diff_density_min -0.148
_refine_diff_density_rms 0.041
_refine_ls_abs_structure_details 'Flack H D (1983), Acta Cryst. A39, 876-881'
_refine_ls_abs_structure_Flack 0(2)
_refine_ls_extinction_coef 0.078(13)
_refine_ls_extinction_expression Fc^*^=kFc[1+0.001xFc^2^\l^3^/sin(2\q)]^-1/4^
_refine_ls_extinction_method SHELXL
_refine_ls_goodness_of_fit_ref 1.093
_refine_ls_hydrogen_treatment mixed
_refine_ls_matrix_type full
_refine_ls_number_parameters 89
_refine_ls_number_reflns 1458
_refine_ls_number_restraints 1
_refine_ls_restrained_S_all 1.093
_refine_ls_R_factor_all 0.0632
_refine_ls_R_factor_gt 0.0465
_refine_ls_shift/su_max 0.003
_refine_ls_shift/su_mean 0.000
_refine_ls_structure_factor_coef Fsqd
_refine_ls_weighting_details 'calc w=1/[\s^2^(Fo^2^)+(0.0487P)^2^+0.0965P] where P=(Fo^2^+2Fc^2^)/3'
_refine_ls_weighting_scheme calc
_refine_ls_wR_factor_gt 0.1044
_refine_ls_wR_factor_ref 0.1137
_reflns_number_gt 1201
_reflns_number_total 1458
_reflns_threshold_expression >2sigma(I)
_cod_data_source_file eCrystal-688.cif
_cod_data_source_block 2008lsh0140
_cod_depositor_comments
;
Citation :
Huth, Susanne L. and Threlfall, Terry L. and Hursthouse, Michael B. (2008) 
University of Southampton, Crystal Structure Report Archive. 
(doi:10.5258/ecrystals/688)

More at:
http://ecrystals.chem.soton.ac.uk/688/

The following automatic conversions were performed:

'_symmetry_cell_setting' value 'Orthorhombic' changed to
'orthorhombic' according to the built-in table from CIF Core
dictionary named 'cif_core.dic' version 2.4.1 from 2010-06-29.

Automatic conversion script
Id: cif_fix_values 3392 2015-05-12 13:50:21Z andrius 
;
_cod_database_code 1519896

loop_
_symmetry_equiv_pos_as_xyz
'x, y, z'
'-x, -y, z'
'-x+1/2, y+1/2, -z'
'x+1/2, -y+1/2, -z'

loop_
_atom_site_label
_atom_site_type_symbol
_atom_site_fract_x
_atom_site_fract_y
_atom_site_fract_z
_atom_site_U_iso_or_equiv
_atom_site_adp_type
_atom_site_occupancy
_atom_site_symmetry_multiplicity
_atom_site_calc_flag
_atom_site_refinement_flags
_atom_site_disorder_assembly
_atom_site_disorder_group
C1 C 0.63485(19) 0.14283(12) 0.3297(4) 0.0229(4) Uani 1 1 d . . .
C2 C 0.6076(2) 0.23114(12) 0.4315(4) 0.0278(4) Uani 1 1 d . . .
H2 H 0.5378 0.2401 0.5753 0.033 Uiso 1 1 calc R . .
C3 C 0.6814(2) 0.30681(13) 0.3251(5) 0.0326(5) Uani 1 1 d . . .
C4 C 0.7828(2) 0.29202(15) 0.1154(4) 0.0391(6) Uani 1 1 d . . .
H4 H 0.8339 0.3426 0.0399 0.047 Uiso 1 1 calc R . .
C5 C 0.8101(2) 0.20380(15) 0.0148(5) 0.0385(5) Uani 1 1 d . . .
H5 H 0.8795 0.1947 -0.1296 0.046 Uiso 1 1 calc R . .
C6 C 0.7373(2) 0.12886(14) 0.1225(4) 0.0309(5) Uani 1 1 d . . .
H6 H 0.7576 0.0685 0.0550 0.037 Uiso 1 1 calc R . .
C7 C 0.5000 0.0000 0.2929(5) 0.0215(5) Uani 1 2 d S . .
C8 C 0.6489(3) 0.40214(14) 0.4352(6) 0.0519(7) Uani 1 1 d . . .
H8A H 0.7284 0.4428 0.3975 0.078 Uiso 1 1 calc R . .
H8B H 0.6309 0.3997 0.6447 0.078 Uiso 1 1 calc R . .
H8C H 0.5663 0.4259 0.3351 0.078 Uiso 1 1 calc R . .
N1 N 0.55960(16) 0.06848(9) 0.4522(3) 0.0229(4) Uani 1 1 d D . .
O1 O 0.5000 0.0000 0.0228(4) 0.0274(4) Uani 1 2 d S . .
H1N H 0.543(2) 0.0649(13) 0.637(3) 0.031(5) Uiso 1 1 d D . .

loop_
_atom_site_aniso_label
_atom_site_aniso_U_11
_atom_site_aniso_U_22
_atom_site_aniso_U_33
_atom_site_aniso_U_23
_atom_site_aniso_U_13
_atom_site_aniso_U_12
C1 0.0248(10) 0.0244(9) 0.0196(8) 0.0029(7) -0.0037(8) -0.0040(7)
C2 0.0291(10) 0.0239(9) 0.0306(10) 0.0012(7) -0.0031(8) -0.0016(7)
C3 0.0318(11) 0.0272(10) 0.0388(11) 0.0078(9) -0.0124(9) -0.0063(8)
C4 0.0390(13) 0.0409(12) 0.0374(11) 0.0138(9) -0.0094(10) -0.0165(10)
C5 0.0310(10) 0.0547(13) 0.0299(10) 0.0034(10) 0.0025(9) -0.0118(10)
C6 0.0315(11) 0.0344(11) 0.0267(10) 0.0008(7) 0.0000(8) -0.0024(8)
C7 0.0257(13) 0.0193(11) 0.0194(11) 0.000 0.000 0.0030(10)
C8 0.0594(16) 0.0233(11) 0.0730(18) 0.0028(10) -0.0124(14) -0.0075(10)
N1 0.0340(9) 0.0205(7) 0.0141(7) 0.0002(6) 0.0016(7) -0.0058(6)
O1 0.0391(10) 0.0276(9) 0.0154(8) 0.000 0.000 -0.0071(8)

loop_
_atom_type_symbol
_atom_type_description
_atom_type_scat_dispersion_real
_atom_type_scat_dispersion_imag
_atom_type_scat_source
C C 0.0033 0.0016 'International Tables Vol C Tables 4.2.6.8 and 6.1.1.4'
H H 0.0000 0.0000 'International Tables Vol C Tables 4.2.6.8 and 6.1.1.4'
N N 0.0061 0.0033 'International Tables Vol C Tables 4.2.6.8 and 6.1.1.4'
O O 0.0106 0.0060 'International Tables Vol C Tables 4.2.6.8 and 6.1.1.4'

loop_
_geom_angle_atom_site_label_1
_geom_angle_atom_site_label_2
_geom_angle_atom_site_label_3
_geom_angle
_geom_angle_site_symmetry_1
_geom_angle_site_symmetry_3
C6 C1 C2 120.07(17) . .
C6 C1 N1 121.61(16) . .
C2 C1 N1 118.27(16) . .
C1 C2 C3 120.85(18) . .
C1 C2 H2 119.6 . .
C3 C2 H2 119.6 . .
C4 C3 C2 118.52(18) . .
C4 C3 C8 121.41(19) . .
C2 C3 C8 120.06(19) . .
C3 C4 C5 120.49(19) . .
C3 C4 H4 119.8 . .
C5 C4 H4 119.8 . .
C6 C5 C4 120.8(2) . .
C6 C5 H5 119.6 . .
C4 C5 H5 119.6 . .
C1 C6 C5 119.26(18) . .
C1 C6 H6 120.4 . .
C5 C6 H6 120.4 . .
O1 C7 N1 122.58(10) . .
O1 C7 N1 122.58(10) . 2_655
N1 C7 N1 114.8(2) . 2_655
C3 C8 H8A 109.5 . .
C3 C8 H8B 109.5 . .
H8A C8 H8B 109.5 . .
C3 C8 H8C 109.5 . .
H8A C8 H8C 109.5 . .
H8B C8 H8C 109.5 . .
C7 N1 C1 123.83(15) . .
C7 N1 H1N 114.2(13) . .
C1 N1 H1N 121.9(13) . .

loop_
_geom_bond_atom_site_label_1
_geom_bond_atom_site_label_2
_geom_bond_distance
_geom_bond_site_symmetry_2
C1 C6 1.384(3) .
C1 C2 1.391(2) .
C1 N1 1.417(2) .
C2 C3 1.397(3) .
C2 H2 0.9500 .
C3 C4 1.387(3) .
C3 C8 1.508(3) .
C4 C5 1.388(3) .
C4 H4 0.9500 .
C5 C6 1.385(3) .
C5 H5 0.9500 .
C6 H6 0.9500 .
C7 O1 1.243(3) .
C7 N1 1.3620(18) .
C7 N1 1.3620(18) 2_655
C8 H8A 0.9800 .
C8 H8B 0.9800 .
C8 H8C 0.9800 .
N1 H1N 0.867(15) .

loop_
_geom_hbond_atom_site_label_D
_geom_hbond_atom_site_label_H
_geom_hbond_atom_site_label_A
_geom_hbond_distance_DH
_geom_hbond_distance_HA
_geom_hbond_distance_DA
_geom_hbond_angle_DHA
_geom_hbond_site_symmetry_A
N1 H1N O1 0.867(15) 2.052(16) 2.866(2) 156.0(18) 1_556
